data_7155931
loop_
_publ_author_name
'Jiang, Hua-Jie'
'Liu, Kun'
'Wang, Jing'
'Li, Na'
'Yu, Jie'

_publ_section_title
;
 Br\/onsted Acids of Anionic Chiral Co(III) Complexes as Catalysts for the
 Stereoselective Synthesis of cis-4-Aminofuranobenzopyrans
;
_journal_name_full 'Org. Biomol. Chem.'
_journal_paper_doi 10.1039/C7OB02452E
_journal_year 2017
_chemical_absolute_configuration ad
_chemical_formula_sum 'C17 H15 Br2 N O2'
_chemical_formula_weight 425.12
_chemical_name_systematic
;
 ?
;
_space_group_crystal_system orthorhombic
_space_group_IT_number 19
_space_group_name_Hall 'P 2ac 2ab'
_space_group_name_H-M_alt 'P 21 21 21'
_symmetry_space_group_name_Hall 'P 2ac 2ab'
_symmetry_space_group_name_H-M 'P 21 21 21'
_atom_sites_solution_hydrogens geom
_audit_creation_method SHELXL-2013
_audit_update_record
;
2016-03-28 deposited with the CCDC.
2017-10-18 downloaded from the CCDC.
;
_cell_angle_alpha 90
_cell_angle_beta 90
_cell_angle_gamma 90
_cell_formula_units_Z 4
_cell_length_a 6.19070(10)
_cell_length_b 15.2739(3)
_cell_length_c 17.2701(3)
_cell_measurement_reflns_used 4170
_cell_measurement_temperature 290(2)
_cell_measurement_theta_max 69.8540
_cell_measurement_theta_min 3.8370
_cell_volume 1632.99(5)
_computing_cell_refinement 'CrysAlisPro (Agilent Technologies)'
_computing_data_collection 'CrysAlisPro (Agilent Technologies)'
_computing_data_reduction 'CrysAlisPro (Agilent Technologies)'
_computing_molecular_graphics 'Ortep-3 (L. J. Farrugia, 2001)'
_computing_publication_material SHELXL-2013
_computing_structure_refinement 'SHELXL-2013 (Sheldrick, 2013)'
_computing_structure_solution 'SHELXS-97 (Sheldrick, 1997)'
_diffrn_ambient_temperature 290(2)
_diffrn_detector_area_resol_mean 15.9149
_diffrn_measured_fraction_theta_full 0.991
_diffrn_measured_fraction_theta_max 0.981
_diffrn_measurement_device_type 'Gemini S Ultra, Agilent Technologies'
_diffrn_measurement_method '\w scans'
_diffrn_radiation_type CuK\a
_diffrn_radiation_wavelength 1.54184
_diffrn_reflns_av_R_equivalents 0.0301
_diffrn_reflns_av_unetI/netI 0.0383
_diffrn_reflns_Laue_measured_fraction_full 0.991
_diffrn_reflns_Laue_measured_fraction_max 0.981
_diffrn_reflns_limit_h_max 7
_diffrn_reflns_limit_h_min -7
_diffrn_reflns_limit_k_max 18
_diffrn_reflns_limit_k_min -7
_diffrn_reflns_limit_l_max 20
_diffrn_reflns_limit_l_min -21
_diffrn_reflns_number 5808
_diffrn_reflns_point_group_measured_fraction_full 0.984
_diffrn_reflns_point_group_measured_fraction_max 0.967
_diffrn_reflns_theta_full 67.684
_diffrn_reflns_theta_max 69.767
_diffrn_reflns_theta_min 3.864
_diffrn_source 'Enhance Ultra (Cu) X-ray Source'
_exptl_absorpt_coefficient_mu 6.349
_exptl_absorpt_correction_T_max 1.00000
_exptl_absorpt_correction_T_min 0.52136
_exptl_absorpt_correction_type multi-scan
_exptl_absorpt_process_details
;
CrysAlisPro, Agilent Technologies,
Version 1.171.37.35 (release 13-08-2014 CrysAlis171 .NET)
(compiled Aug 13 2014,18:06:01)
Empirical absorption correction using spherical harmonics,
 implemented in SCALE3 ABSPACK scaling algorithm.
;
_exptl_crystal_density_diffrn 1.729
_exptl_crystal_description block
_exptl_crystal_F_000 840
_exptl_crystal_size_max 0.290
_exptl_crystal_size_mid 0.250
_exptl_crystal_size_min 0.250
_refine_diff_density_max 0.850
_refine_diff_density_min -1.017
_refine_diff_density_rms 0.096
_refine_ls_abs_structure_details
;
 Flack x determined using 1163 quotients [(I+)-(I-)]/[(I+)+(I-)]
 (Parsons and Flack (2004), Acta Cryst. A60, s61).
;
_refine_ls_abs_structure_Flack -0.006(12)
_refine_ls_extinction_method none
_refine_ls_goodness_of_fit_ref 1.059
_refine_ls_hydrogen_treatment constr
_refine_ls_matrix_type full
_refine_ls_number_parameters 199
_refine_ls_number_reflns 2978
_refine_ls_number_restraints 0
_refine_ls_restrained_S_all 1.059
_refine_ls_R_factor_all 0.0472
_refine_ls_R_factor_gt 0.0466
_refine_ls_shift/su_max 0.000
_refine_ls_shift/su_mean 0.000
_refine_ls_structure_factor_coef Fsqd
_refine_ls_weighting_details 'w=1/[\s^2^(Fo^2^)+(0.0829P)^2^+0.8396P] where P=(Fo^2^+2Fc^2^)/3'
_refine_ls_weighting_scheme calc
_refine_ls_wR_factor_gt 0.1233
_refine_ls_wR_factor_ref 0.1244
_reflns_Friedel_coverage 0.690
_reflns_Friedel_fraction_full 0.975
_reflns_Friedel_fraction_max 0.949
_reflns_number_gt 2920
_reflns_number_total 2978
_reflns_threshold_expression 'I > 2\s(I)'
_cod_data_source_file c7ob02452e2.cif
_cod_data_source_block shelxl
_cod_database_code 7155931
_shelx_space_group_comment
;
The symmetry employed for this shelxl refinement is uniquely defined
by the following loop, which should always be used as a source of
symmetry information in preference to the above space-group names.
They are only intended as comments.
;
_shelx_estimated_absorpt_t_min 0.260
_shelx_estimated_absorpt_t_max 0.300
_shelxl_version_number 2013-4

loop_
_space_group_symop_operation_xyz
'x, y, z'
'-x+1/2, -y, z+1/2'
'x+1/2, -y+1/2, -z'
'-x, y+1/2, -z+1/2'

loop_
_atom_site_label
_atom_site_type_symbol
_atom_site_fract_x
_atom_site_fract_y
_atom_site_fract_z
_atom_site_U_iso_or_equiv
_atom_site_adp_type
_atom_site_occupancy
_atom_site_site_symmetry_order
_atom_site_calc_flag
_atom_site_refinement_flags_posn
_atom_site_refinement_flags_adp
Br2 Br 1.15006(14) 0.55564(4) 0.45416(4) 0.0590(3) Uani 1 1 d . .
Br1 Br 0.7854(2) 0.79793(6) 0.05138(5) 0.0831(4) Uani 1 1 d . .
C12 C 0.9811(8) 0.8386(3) 0.3704(3) 0.0264(9) Uani 1 1 d . .
O1 O 0.3338(6) 1.0193(3) 0.2903(3) 0.0553(12) Uani 1 1 d . .
N1 N 0.9363(6) 0.9229(3) 0.3461(3) 0.0340(10) Uani 1 1 d . .
H1 H 1.0418 0.9587 0.3397 0.041 Uiso 1 1 calc R U
O2 O 0.4714(8) 1.1578(3) 0.2876(5) 0.0756(19) Uani 1 1 d . .
C14 C 1.2298(9) 0.7370(4) 0.4302(3) 0.0365(11) Uani 1 1 d . .
H14 H 1.3622 0.7253 0.4534 0.044 Uiso 1 1 calc R U
C9 C 0.8288(9) 1.1107(3) 0.2903(4) 0.0406(12) Uani 1 1 d . .
H9A H 0.9654 1.1271 0.3137 0.049 Uiso 1 1 calc R U
H9B H 0.8560 1.0825 0.2409 0.049 Uiso 1 1 calc R U
C2 C 0.7357(9) 0.8805(3) 0.1968(3) 0.0350(11) Uani 1 1 d . .
H2 H 0.8700 0.8560 0.2075 0.042 Uiso 1 1 calc R U
C15 C 1.0817(10) 0.6714(4) 0.4205(3) 0.0376(12) Uani 1 1 d . .
C4 C 0.4330(9) 0.9681(3) 0.2345(4) 0.0416(13) Uani 1 1 d . .
C1 C 0.6375(13) 0.8654(4) 0.1258(4) 0.0496(15) Uani 1 1 d . .
C11 C 0.4648(10) 1.0814(4) 0.3302(5) 0.0488(16) Uani 1 1 d . .
H11 H 0.3978 1.0941 0.3804 0.059 Uiso 1 1 calc R U
C6 C 0.4326(13) 0.8987(5) 0.1100(5) 0.061(2) Uani 1 1 d . .
H6 H 0.3641 0.8857 0.0635 0.073 Uiso 1 1 calc R U
C3 C 0.6341(8) 0.9320(3) 0.2518(3) 0.0288(9) Uani 1 1 d . .
C16 C 0.8817(9) 0.6868(3) 0.3881(3) 0.0343(11) Uani 1 1 d . .
H16 H 0.7818 0.6416 0.3833 0.041 Uiso 1 1 calc R U
C17 C 0.8317(8) 0.7707(3) 0.3627(3) 0.0329(10) Uani 1 1 d . .
H17 H 0.6977 0.7817 0.3405 0.039 Uiso 1 1 calc R U
C7 C 0.7210(7) 0.9528(3) 0.3313(3) 0.0284(9) Uani 1 1 d . .
H7 H 0.6263 0.9237 0.3688 0.034 Uiso 1 1 calc R U
C10 C 0.6849(13) 1.1876(5) 0.2812(5) 0.0616(19) Uani 1 1 d . .
H10A H 0.7150 1.2306 0.3211 0.074 Uiso 1 1 calc R U
H10B H 0.7076 1.2148 0.2311 0.074 Uiso 1 1 calc R U
C8 C 0.6971(8) 1.0515(4) 0.3441(3) 0.0342(10) Uani 1 1 d . .
H8 H 0.7363 1.0650 0.3978 0.041 Uiso 1 1 calc R U
C5 C 0.3330(10) 0.9510(5) 0.1641(5) 0.060(2) Uani 1 1 d . .
H5 H 0.1982 0.9751 0.1535 0.072 Uiso 1 1 calc R U
C13 C 1.1812(8) 0.8209(4) 0.4052(3) 0.0348(11) Uani 1 1 d . .
H13 H 1.2816 0.8657 0.4115 0.042 Uiso 1 1 calc R U

loop_
_atom_site_aniso_label
_atom_site_aniso_U_11
_atom_site_aniso_U_22
_atom_site_aniso_U_33
_atom_site_aniso_U_23
_atom_site_aniso_U_13
_atom_site_aniso_U_12
Br2 0.0911(6) 0.0354(3) 0.0504(4) -0.0019(2) -0.0224(4) 0.0260(3)
Br1 0.1385(10) 0.0640(5) 0.0467(4) -0.0158(3) 0.0101(5) -0.0178(6)
C12 0.024(2) 0.028(2) 0.027(2) 0.0012(17) 0.0001(17) 0.0016(18)
O1 0.0250(16) 0.040(2) 0.101(4) 0.007(2) 0.013(2) 0.0026(17)
N1 0.0208(18) 0.030(2) 0.052(3) 0.0089(19) -0.0008(18) -0.0023(16)
O2 0.046(2) 0.032(2) 0.148(6) 0.028(3) -0.008(3) 0.007(2)
C14 0.033(2) 0.046(3) 0.030(2) -0.003(2) -0.006(2) 0.010(2)
C9 0.039(3) 0.024(2) 0.058(3) 0.007(2) 0.012(3) 0.001(2)
C2 0.040(3) 0.027(2) 0.038(2) 0.0031(19) -0.001(2) -0.003(2)
C15 0.051(3) 0.039(3) 0.023(2) -0.0029(19) -0.003(2) 0.017(3)
C4 0.029(2) 0.028(2) 0.068(4) 0.011(2) -0.006(3) -0.002(2)
C1 0.065(4) 0.039(3) 0.045(3) 0.008(2) -0.011(3) -0.020(3)
C11 0.036(3) 0.033(3) 0.077(4) 0.002(3) 0.021(3) 0.012(2)
C6 0.071(4) 0.049(4) 0.064(4) 0.016(3) -0.035(4) -0.025(4)
C3 0.0250(19) 0.023(2) 0.038(2) 0.0065(19) 0.0013(19) -0.0006(17)
C16 0.041(3) 0.027(2) 0.035(2) -0.0017(19) -0.005(2) 0.001(2)
C17 0.028(2) 0.028(2) 0.042(2) 0.0047(19) -0.010(2) 0.001(2)
C7 0.0191(18) 0.032(2) 0.034(2) 0.0067(19) 0.0059(17) 0.0015(18)
C10 0.069(4) 0.038(3) 0.079(5) 0.017(3) 0.019(4) 0.011(3)
C8 0.035(2) 0.031(2) 0.038(2) 0.003(2) 0.009(2) 0.003(2)
C5 0.039(3) 0.047(3) 0.094(5) 0.028(4) -0.028(4) -0.011(3)
C13 0.027(2) 0.042(3) 0.036(2) -0.004(2) -0.004(2) -0.001(2)

loop_
_atom_type_symbol
_atom_type_description
_atom_type_scat_dispersion_real
_atom_type_scat_dispersion_imag
_atom_type_scat_source
C C 0.0181 0.0091 'International Tables Vol C Tables 4.2.6.8 and 6.1.1.4'
H H 0.0000 0.0000 'International Tables Vol C Tables 4.2.6.8 and 6.1.1.4'
N N 0.0311 0.0180 'International Tables Vol C Tables 4.2.6.8 and 6.1.1.4'
O O 0.0492 0.0322 'International Tables Vol C Tables 4.2.6.8 and 6.1.1.4'
Br Br -0.6763 1.2805 'International Tables Vol C Tables 4.2.6.8 and 6.1.1.4'

loop_
_geom_angle_atom_site_label_1
_geom_angle_atom_site_label_2
_geom_angle_atom_site_label_3
_geom_angle
N1 C12 C17 122.0(4)
N1 C12 C13 119.1(5)
C17 C12 C13 118.9(5)
C4 O1 C11 117.4(4)
C12 N1 C7 122.6(4)
C12 N1 H1 118.7
C7 N1 H1 118.7
C11 O2 C10 110.2(5)
C15 C14 C13 119.6(5)
C15 C14 H14 120.2
C13 C14 H14 120.2
C10 C9 C8 102.2(5)
C10 C9 H9A 111.3
C8 C9 H9A 111.3
C10 C9 H9B 111.3
C8 C9 H9B 111.3
H9A C9 H9B 109.2
C3 C2 C1 120.1(6)
C3 C2 H2 120.0
C1 C2 H2 120.0
C14 C15 C16 121.7(5)
C14 C15 Br2 119.5(4)
C16 C15 Br2 118.7(5)
O1 C4 C5 121.2(5)
O1 C4 C3 118.0(5)
C5 C4 C3 120.8(6)
C2 C1 C6 120.7(7)
C2 C1 Br1 118.7(6)
C6 C1 Br1 120.5(6)
O2 C11 O1 108.7(7)
O2 C11 C8 108.0(5)
O1 C11 C8 114.3(5)
O2 C11 H11 108.6
O1 C11 H11 108.6
C8 C11 H11 108.6
C5 C6 C1 119.2(7)
C5 C6 H6 120.4
C1 C6 H6 120.4
C2 C3 C4 118.9(5)
C2 C3 C7 125.6(4)
C4 C3 C7 115.5(5)
C15 C16 C17 119.0(5)
C15 C16 H16 120.5
C17 C16 H16 120.5
C16 C17 C12 120.5(5)
C16 C17 H17 119.7
C12 C17 H17 119.7
N1 C7 C3 115.3(4)
N1 C7 C8 112.2(4)
C3 C7 C8 107.8(4)
N1 C7 H7 107.0
C3 C7 H7 107.0
C8 C7 H7 107.0
O2 C10 C9 107.5(5)
O2 C10 H10A 110.2
C9 C10 H10A 110.2
O2 C10 H10B 110.2
C9 C10 H10B 110.2
H10A C10 H10B 108.5
C11 C8 C7 111.2(5)
C11 C8 C9 103.3(5)
C7 C8 C9 116.2(4)
C11 C8 H8 108.6
C7 C8 H8 108.6
C9 C8 H8 108.6
C6 C5 C4 120.2(6)
C6 C5 H5 119.9
C4 C5 H5 119.9
C14 C13 C12 120.2(5)
C14 C13 H13 119.9
C12 C13 H13 119.9

loop_
_geom_bond_atom_site_label_1
_geom_bond_atom_site_label_2
_geom_bond_distance
Br2 C15 1.908(5)
Br1 C1 1.885(8)
C12 N1 1.382(6)
C12 C17 1.396(7)
C12 C13 1.403(7)
O1 C4 1.385(8)
O1 C11 1.427(9)
N1 C7 1.433(6)
N1 H1 0.8600
O2 C11 1.380(8)
O2 C10 1.403(10)
C14 C15 1.368(9)
C14 C13 1.386(8)
C14 H14 0.9300
C9 C10 1.483(8)
C9 C8 1.532(7)
C9 H9A 0.9700
C9 H9B 0.9700
C2 C3 1.384(7)
C2 C1 1.388(8)
C2 H2 0.9300
C15 C16 1.379(8)
C4 C5 1.389(10)
C4 C3 1.394(7)
C1 C6 1.394(12)
C11 C8 1.528(8)
C11 H11 0.9800
C6 C5 1.375(13)
C6 H6 0.9300
C3 C7 1.508(7)
C16 C17 1.389(7)
C16 H16 0.9300
C17 H17 0.9300
C7 C8 1.531(7)
C7 H7 0.9800
C10 H10A 0.9700
C10 H10B 0.9700
C8 H8 0.9800
C5 H5 0.9300
C13 H13 0.9300

loop_
_geom_hbond_atom_site_label_D
_geom_hbond_atom_site_label_H
_geom_hbond_atom_site_label_A
_geom_hbond_distance_DH
_geom_hbond_distance_HA
_geom_hbond_distance_DA
_geom_hbond_angle_DHA
_geom_hbond_site_symmetry_A
N1 H1 O1 0.86 2.20 3.026(6) 160.2 1_655

loop_
_geom_torsion_atom_site_label_1
_geom_torsion_atom_site_label_2
_geom_torsion_atom_site_label_3
_geom_torsion_atom_site_label_4
_geom_torsion
C17 C12 N1 C7 17.3(8)
C13 C12 N1 C7 -161.5(5)
C13 C14 C15 C16 -1.7(8)
C13 C14 C15 Br2 179.5(4)
C11 O1 C4 C5 -137.9(6)
C11 O1 C4 C3 43.9(7)
C3 C2 C1 C6 -2.6(8)
C3 C2 C1 Br1 178.0(4)
C10 O2 C11 O1 -132.8(7)
C10 O2 C11 C8 -8.2(9)
C4 O1 C11 O2 86.2(6)
C4 O1 C11 C8 -34.5(8)
C2 C1 C6 C5 3.6(9)
Br1 C1 C6 C5 -177.0(5)
C1 C2 C3 C4 -0.1(7)
C1 C2 C3 C7 179.3(5)
O1 C4 C3 C2 179.9(5)
C5 C4 C3 C2 1.7(8)
O1 C4 C3 C7 0.4(7)
C5 C4 C3 C7 -177.8(5)
C14 C15 C16 C17 1.8(8)
Br2 C15 C16 C17 -179.4(4)
C15 C16 C17 C12 -0.4(8)
N1 C12 C17 C16 -179.7(5)
C13 C12 C17 C16 -0.9(8)
C12 N1 C7 C3 -84.0(6)
C12 N1 C7 C8 152.0(5)
C2 C3 C7 N1 6.5(7)
C4 C3 C7 N1 -174.2(4)
C2 C3 C7 C8 132.7(5)
C4 C3 C7 C8 -47.9(5)
C11 O2 C10 C9 25.0(10)
C8 C9 C10 O2 -30.3(8)
O2 C11 C8 C7 -136.2(6)
O1 C11 C8 C7 -15.1(7)
O2 C11 C8 C9 -10.9(7)
O1 C11 C8 C9 110.3(6)
N1 C7 C8 C11 -178.3(5)
C3 C7 C8 C11 53.7(5)
N1 C7 C8 C9 63.9(6)
C3 C7 C8 C9 -64.1(6)
C10 C9 C8 C11 24.2(7)
C10 C9 C8 C7 146.3(6)
C1 C6 C5 C4 -2.0(10)
O1 C4 C5 C6 -178.8(6)
C3 C4 C5 C6 -0.6(9)
C15 C14 C13 C12 0.3(8)
N1 C12 C13 C14 179.9(5)
C17 C12 C13 C14 1.0(7)
